data_7023170
loop_
_publ_author_name
'Nayak, Dipak Kumar'
'Halder, Kamal Krishna'
'Baishya, Rinku'
'Sen, Tuhinadri'
'Mitra, Partha'
'Debnath, Mita Chatterjee'

_publ_section_title
;
 Tricarbonyltechnetium(I) and tricarbonylrhenium(I) complexes of amino
 acids: crystal and molecular structure of a novel cyclic dimeric
 Re(CO)3-amino acid complex comprised of the OON donor atom set of the
 tridentate ligand.
;
_journal_issue 37
_journal_name_full 'Dalton transactions (Cambridge, England : 2003)'
_journal_page_first 13565
_journal_page_last 13575
_journal_paper_doi 10.1039/c3dt50928a
_journal_volume 42
_journal_year 2013
_chemical_formula_sum 'C6 H11 N2 O7 Re'
_chemical_formula_weight 409.37
_chemical_name_systematic
;
 ?
;
_space_group_IT_number 14
_symmetry_cell_setting monoclinic
_symmetry_space_group_name_Hall '-P 2yn'
_symmetry_space_group_name_H-M 'P 1 21/n 1'
_atom_sites_solution_hydrogens geom
_atom_sites_solution_primary direct
_atom_sites_solution_secondary difmap
_audit_creation_method SHELXL-97
_cell_angle_alpha 90.00
_cell_angle_beta 95.595(2)
_cell_angle_gamma 90.00
_cell_formula_units_Z 4
_cell_length_a 6.5523(4)
_cell_length_b 13.3620(9)
_cell_length_c 12.2912(8)
_cell_measurement_reflns_used 1625
_cell_measurement_temperature 296(2)
_cell_measurement_theta_max 25.0
_cell_measurement_theta_min 1.5
_cell_volume 1070.99(12)
_computing_cell_refinement 'APEX2(Bruker,2007)and SAINT (Bruker,2007)'
_computing_data_collection 'APEX2 (Bruker, 2007)'
_computing_data_reduction 'SAINT(Bruker,2007)and XPREP(Bruker,2007)'
_computing_molecular_graphics
;    
ORTEP-3 for Windows (Farrugia, 1997), DIAMOND (Brandenburg,
1999) and Mercury (Macrae <i>et al.</i>, 2006)
;
_computing_publication_material 'PLATON (Spek, 2009)'
_computing_structure_refinement 'SHELXL-97 (Sheldrick, 1997)'
_computing_structure_solution 'SHELXS97 (Sheldrick, 2008)'
_diffrn_ambient_temperature 296(2)
_diffrn_measured_fraction_theta_full 1.000
_diffrn_measured_fraction_theta_max 1.000
_diffrn_measurement_device_type 'Bruker SMART APEX II CCD area-detector'
_diffrn_measurement_method '\w and \f'
_diffrn_radiation_monochromator graphite
_diffrn_radiation_source 'fine-focus sealed tube'
_diffrn_radiation_type MoK\a
_diffrn_radiation_wavelength 0.71073
_diffrn_reflns_av_R_equivalents 0.0602
_diffrn_reflns_av_unetI/netI 0.0355
_diffrn_reflns_limit_h_max 7
_diffrn_reflns_limit_h_min -7
_diffrn_reflns_limit_k_max 15
_diffrn_reflns_limit_k_min -15
_diffrn_reflns_limit_l_max 14
_diffrn_reflns_limit_l_min -14
_diffrn_reflns_number 14551
_diffrn_reflns_theta_full 25.00
_diffrn_reflns_theta_max 25.00
_diffrn_reflns_theta_min 2.26
_exptl_absorpt_coefficient_mu 11.370
_exptl_absorpt_correction_T_max 0.36
_exptl_absorpt_correction_T_min 0.13
_exptl_absorpt_correction_type multi-scan
_exptl_absorpt_process_details SADABS
_exptl_crystal_colour colorless
_exptl_crystal_density_diffrn 2.539
_exptl_crystal_density_method 'not measured'
_exptl_crystal_description plate
_exptl_crystal_F_000 768
_exptl_crystal_size_max 0.21
_exptl_crystal_size_mid 0.16
_exptl_crystal_size_min 0.09
_refine_diff_density_max 3.596
_refine_diff_density_min -3.802
_refine_diff_density_rms 0.446
_refine_ls_extinction_method none
_refine_ls_goodness_of_fit_ref 1.111
_refine_ls_hydrogen_treatment constr
_refine_ls_matrix_type full
_refine_ls_number_parameters 145
_refine_ls_number_reflns 1888
_refine_ls_number_restraints 0
_refine_ls_restrained_S_all 1.111
_refine_ls_R_factor_all 0.0531
_refine_ls_R_factor_gt 0.0523
_refine_ls_shift/su_max 0.000
_refine_ls_shift/su_mean 0.000
_refine_ls_structure_factor_coef Fsqd
_refine_ls_weighting_details 'calc w=1/[\s^2^(Fo^2^)+(0.1272P)^2^+8.0201P] where P=(Fo^2^+2Fc^2^)/3'
_refine_ls_weighting_scheme calc
_refine_ls_wR_factor_gt 0.1682
_refine_ls_wR_factor_ref 0.1699
_reflns_number_gt 1823
_reflns_number_total 1888
_reflns_threshold_expression >2sigma(I)
_cod_data_source_file c3dt50928a.txt
_cod_data_source_block rty_revised
_cod_depositor_comments
;
The following automatic conversions were performed:

'_symmetry_cell_setting' value 'Monoclinic' changed to 'monoclinic'
according to /home/saulius/struct/CIF-dictionaries/cif_core.dic
dictionary named 'cif_core.dic' version 2.4.2 from 2011-04-26.

Automatic conversion script
Id: cif_fix_values 1891 2012-01-12 08:04:46Z andrius 
;
_cod_original_sg_symbol_H-M P21/n
_cod_database_code 7023170

loop_
_symmetry_equiv_pos_as_xyz
'x, y, z'
'-x+1/2, y+1/2, -z+1/2'
'-x, -y, -z'
'x-1/2, -y-1/2, z-1/2'

loop_
_atom_site_label
_atom_site_type_symbol
_atom_site_fract_x
_atom_site_fract_y
_atom_site_fract_z
_atom_site_U_iso_or_equiv
_atom_site_adp_type
_atom_site_occupancy
_atom_site_symmetry_multiplicity
_atom_site_calc_flag
_atom_site_refinement_flags
Re1 Re 0.14933(5) 0.80871(3) 0.34381(3) 0.0212(3) Uani 1 1 d .
N2 N 0.2151(12) 0.7235(7) 0.1959(7) 0.0258(18) Uani 1 1 d .
H2A H 0.2182 0.7658 0.1391 0.031 Uiso 1 1 calc R
H2B H 0.3391 0.6943 0.2078 0.031 Uiso 1 1 calc R
C4 C 0.1077(18) 0.5908(8) 0.3607(9) 0.025(2) Uani 1 1 d .
O4 O 0.2189(10) 0.6588(5) 0.4074(6) 0.0246(14) Uani 1 1 d .
O3 O 0.1226(12) 0.5011(7) 0.3868(7) 0.0404(19) Uani 1 1 d .
N1 N -0.1334(12) 0.7205(7) 0.3053(7) 0.0259(17) Uani 1 1 d .
H1A H -0.2017 0.7121 0.3647 0.031 Uiso 1 1 calc R
H1B H -0.2169 0.7494 0.2518 0.031 Uiso 1 1 calc R
C1 C 0.0596(16) 0.9293(8) 0.2725(8) 0.026(2) Uani 1 1 d .
C5 C -0.0495(17) 0.6238(9) 0.2684(9) 0.032(2) Uani 1 1 d .
H5 H -0.1577 0.5737 0.2530 0.039 Uiso 1 1 calc R
C6 C 0.0589(17) 0.6464(8) 0.1687(9) 0.033(2) Uani 1 1 d .
H6A H 0.1231 0.5862 0.1442 0.040 Uiso 1 1 calc R
H6B H -0.0392 0.6699 0.1100 0.040 Uiso 1 1 calc R
C3 C 0.4175(16) 0.8670(8) 0.3729(9) 0.029(2) Uani 1 1 d .
O5 O 0.5770(13) 0.9006(7) 0.3908(8) 0.048(2) Uani 1 1 d .
C2 C 0.0712(18) 0.8658(9) 0.4794(9) 0.033(2) Uani 1 1 d .
O2 O 0.0237(17) 0.8973(8) 0.5558(7) 0.053(2) Uani 1 1 d .
O1 O 0.0001(13) 1.0017(7) 0.2295(7) 0.043(2) Uani 1 1 d .
O6 O 0.3529(12) 0.3537(7) 0.5083(7) 0.0386(19) Uani 1 1 d .
H1O6 H 0.3124 0.4052 0.4719 0.058 Uiso 1 1 d R
H2O6 H 0.4779 0.3628 0.5319 0.058 Uiso 1 1 d R
O7 O 0.8733(15) 0.3305(7) 0.3651(7) 0.044(2) Uani 1 1 d .
H1O7 H 0.8550 0.3212 0.4318 0.066 Uiso 1 1 d R
H2O7 H 0.9163 0.3900 0.3587 0.066 Uiso 1 1 d R

loop_
_atom_site_aniso_label
_atom_site_aniso_U_11
_atom_site_aniso_U_22
_atom_site_aniso_U_33
_atom_site_aniso_U_23
_atom_site_aniso_U_13
_atom_site_aniso_U_12
Re1 0.0212(4) 0.0226(4) 0.0197(4) 0.00032(12) 0.0019(2) 0.00178(11)
N2 0.022(4) 0.033(5) 0.024(4) -0.005(4) 0.012(3) -0.004(4)
C4 0.038(5) 0.010(5) 0.030(5) 0.000(4) 0.014(5) 0.003(4)
O4 0.030(4) 0.016(3) 0.027(4) -0.005(3) -0.002(3) 0.003(3)
O3 0.036(4) 0.048(5) 0.036(5) 0.001(4) -0.001(3) -0.006(4)
N1 0.015(4) 0.035(5) 0.027(5) 0.000(4) 0.002(3) 0.005(4)
C1 0.030(5) 0.026(5) 0.025(5) 0.007(4) 0.009(4) 0.004(4)
C5 0.032(5) 0.033(6) 0.032(6) -0.003(5) 0.001(5) -0.004(5)
C6 0.039(6) 0.029(6) 0.033(6) -0.012(5) 0.003(5) -0.008(5)
C3 0.029(5) 0.027(5) 0.031(6) -0.005(4) 0.000(4) 0.001(4)
O5 0.033(5) 0.055(5) 0.057(6) 0.000(5) 0.000(4) -0.012(4)
C2 0.044(6) 0.027(6) 0.027(6) 0.000(5) 0.002(5) 0.003(5)
O2 0.075(7) 0.059(6) 0.028(5) -0.006(4) 0.017(5) 0.010(5)
O1 0.047(5) 0.040(5) 0.045(5) 0.015(4) 0.013(4) 0.013(4)
O6 0.034(4) 0.041(5) 0.039(5) 0.005(4) -0.004(3) 0.000(3)
O7 0.058(6) 0.042(4) 0.030(5) -0.002(4) 0.000(4) -0.016(4)

loop_
_atom_type_symbol
_atom_type_description
_atom_type_scat_dispersion_real
_atom_type_scat_dispersion_imag
_atom_type_scat_source
C C 0.0033 0.0016 'International Tables Vol C Tables 4.2.6.8 and 6.1.1.4'
H H 0.0000 0.0000 'International Tables Vol C Tables 4.2.6.8 and 6.1.1.4'
N N 0.0061 0.0033 'International Tables Vol C Tables 4.2.6.8 and 6.1.1.4'
O O 0.0106 0.0060 'International Tables Vol C Tables 4.2.6.8 and 6.1.1.4'
Re Re -1.0185 7.2310 'International Tables Vol C Tables 4.2.6.8 and 6.1.1.4'

loop_
_geom_angle_atom_site_label_1
_geom_angle_atom_site_label_2
_geom_angle_atom_site_label_3
_geom_angle
C1 Re1 C3 88.7(5)
C1 Re1 C2 88.1(5)
C3 Re1 C2 89.7(5)
C1 Re1 O4 171.2(4)
C3 Re1 O4 98.6(4)
C2 Re1 O4 96.7(4)
C1 Re1 N1 98.0(4)
C3 Re1 N1 171.2(4)
C2 Re1 N1 96.2(4)
O4 Re1 N1 74.2(3)
C1 Re1 N2 97.7(4)
C3 Re1 N2 96.5(4)
C2 Re1 N2 171.6(4)
O4 Re1 N2 76.8(3)
N1 Re1 N2 77.1(3)
C6 N2 Re1 111.0(6)
C6 N2 H2A 109.4
Re1 N2 H2A 109.4
C6 N2 H2B 109.4
Re1 N2 H2B 109.4
H2A N2 H2B 108.0
O3 C4 O4 123.2(10)
O3 C4 C5 120.2(10)
O4 C4 C5 116.6(9)
C4 O4 Re1 113.9(6)
C5 N1 Re1 101.6(6)
C5 N1 H1A 111.4
Re1 N1 H1A 111.4
C5 N1 H1B 111.4
Re1 N1 H1B 111.4
H1A N1 H1B 109.3
O1 C1 Re1 178.2(9)
N1 C5 C6 106.9(9)
N1 C5 C4 105.5(9)
C6 C5 C4 109.0(9)
N1 C5 H5 111.7
C6 C5 H5 111.7
C4 C5 H5 111.7
N2 C6 C5 109.2(9)
N2 C6 H6A 109.8
C5 C6 H6A 109.8
N2 C6 H6B 109.8
C5 C6 H6B 109.8
H6A C6 H6B 108.3
O5 C3 Re1 179.2(11)
O2 C2 Re1 178.8(12)
H1O6 O6 H2O6 107.7
H1O7 O7 H2O7 107.8

loop_
_geom_bond_atom_site_label_1
_geom_bond_atom_site_label_2
_geom_bond_distance
Re1 C1 1.899(10)
Re1 C3 1.924(10)
Re1 C2 1.946(11)
Re1 O4 2.182(7)
Re1 N1 2.208(9)
Re1 N2 2.223(8)
N2 C6 1.467(14)
N2 H2A 0.9000
N2 H2B 0.9000
C4 O3 1.242(14)
C4 O4 1.267(13)
C4 C5 1.522(16)
N1 C5 1.492(14)
N1 H1A 0.9000
N1 H1B 0.9000
C1 O1 1.152(13)
C5 C6 1.505(16)
C5 H5 0.9800
C6 H6A 0.9700
C6 H6B 0.9700
C3 O5 1.139(13)
C2 O2 1.102(14)
O6 H1O6 0.8491
O6 H2O6 0.8505
O7 H1O7 0.8486
O7 H2O7 0.8505
